data_7717391
loop_
_publ_author_name
'Youssef, Khalil'
'Vacher, Antoine'
'Khrueawatthanawet, Thanaphon'
'Roisnel, Thierry'
'Barri&#xe8;re, Fr&#xe9;d&#xe9;ric'
'Lorcy, Dominique'

_publ_section_title
;
 Electrostatic <i>vs.</i> electronic interactions within oxidized
 multinuclear Pt(bipyridine)(dithiolene) complexes.
;
_journal_issue 48
_journal_name_full 'Dalton transactions (Cambridge, England : 2003)'
_journal_page_first 19388
_journal_page_last 19402
_journal_paper_doi 10.1039/d4dt02514h
_journal_volume 53
_journal_year 2024
_chemical_compound_source 'synthesis as described'
_chemical_formula_moiety 'C36 H60 S6 Sn3'
_chemical_formula_sum 'C36 H60 S6 Sn3'
_chemical_formula_weight 1041.27
_space_group_crystal_system monoclinic
_space_group_IT_number 14
_space_group_name_Hall '-P 2ybc'
_space_group_name_H-M_alt 'P 1 21/c 1'
_atom_sites_solution_hydrogens geom
_atom_sites_solution_primary dual
_atom_sites_solution_secondary difmap
_audit_update_record
;
2024-06-12 deposited with the CCDC.	2024-11-04 downloaded from the CCDC.
;
_cell_angle_alpha 90
_cell_angle_beta 109.935(5)
_cell_angle_gamma 90
_cell_formula_units_Z 4
_cell_length_a 12.488(2)
_cell_length_b 35.420(5)
_cell_length_c 10.2719(14)
_cell_measurement_reflns_used 9653
_cell_measurement_temperature 150(2)
_cell_measurement_theta_max 27.4812
_cell_measurement_theta_min 2.4466
_cell_measurement_wavelength 0.710730
_cell_volume 4271.3(11)
_computing_cell_refinement 'APEX3 (Bruker, 2015)'
_computing_data_collection 'Bruker APEX3 (Bruker, 2015)'
_computing_data_reduction 'SAINT (Bruker, 2014)'
_computing_molecular_graphics
;
   'SXGRAPH (L. Farrugia, 1999), Mercury (CSD, 2020)'
;
_computing_publication_material 'CRYSCALC (T. Roisnel, local program, 2021)'
_computing_structure_refinement 'SHELXL-2018_3 (Sheldrick, 2018)'
_computing_structure_solution 'SHELXT 2018_2 (Sheldrick, 2018)'
_diffrn_ambient_temperature 150(2)
_diffrn_detector CMOS-PHOTON70
_diffrn_measured_fraction_theta_full 0.993
_diffrn_measured_fraction_theta_max 0.990
_diffrn_measurement_device_type 'D8 VENTURE Bruker AXS'
_diffrn_measurement_method 'rotation images'
_diffrn_orient_matrix_UB_11 -0.0197577
_diffrn_orient_matrix_UB_12 0.0167271
_diffrn_orient_matrix_UB_13 -0.0682162
_diffrn_orient_matrix_UB_21 0.0662486
_diffrn_orient_matrix_UB_22 0.0191926
_diffrn_orient_matrix_UB_23 0.0472995
_diffrn_orient_matrix_UB_31 0.0771036
_diffrn_orient_matrix_UB_32 -0.0122042
_diffrn_orient_matrix_UB_33 -0.0191131
_diffrn_radiation_monochromator 'multilayer monochromator'
_diffrn_radiation_probe x-ray
_diffrn_radiation_source 'Incoatec microfocus sealed tube'
_diffrn_radiation_type MoK\a
_diffrn_radiation_wavelength 0.71073
_diffrn_reflns_av_R_equivalents 0.0280
_diffrn_reflns_av_unetI/netI 0.0233
_diffrn_reflns_limit_h_max 16
_diffrn_reflns_limit_h_min -14
_diffrn_reflns_limit_k_max 46
_diffrn_reflns_limit_k_min -46
_diffrn_reflns_limit_l_max 13
_diffrn_reflns_limit_l_min -13
_diffrn_reflns_number 42187
_diffrn_reflns_theta_full 25.242
_diffrn_reflns_theta_max 27.485
_diffrn_reflns_theta_min 2.081
_diffrn_source_current 1.00
_diffrn_source_power 50.0
_diffrn_source_voltage 50.00
_exptl_absorpt_coefficient_mu 2.058
_exptl_absorpt_correction_T_max 0.831
_exptl_absorpt_correction_T_min 0.746
_exptl_absorpt_correction_type multi-scan
_exptl_absorpt_process_details
;
  [Sheldrick, G.M. (2014). SADABS Bruker AXS Inc., Madison, Wisconsin, USA]
;
_exptl_crystal_colour colourless
_exptl_crystal_density_diffrn 1.619
_exptl_crystal_description prism
_exptl_crystal_F_000 2088
_exptl_crystal_size_max 0.260
_exptl_crystal_size_mid 0.210
_exptl_crystal_size_min 0.090
_refine_diff_density_max 1.926
_refine_diff_density_min -1.385
_refine_diff_density_rms 0.106
_refine_ls_extinction_method none
_refine_ls_goodness_of_fit_ref 1.136
_refine_ls_hydrogen_treatment constr
_refine_ls_matrix_type full
_refine_ls_number_parameters 391
_refine_ls_number_reflns 9698
_refine_ls_number_restraints 0
_refine_ls_restrained_S_all 1.136
_refine_ls_R_factor_all 0.0346
_refine_ls_R_factor_gt 0.0336
_refine_ls_shift/su_max 0.005
_refine_ls_shift/su_mean 0.000
_refine_ls_structure_factor_coef Fsqd
_refine_ls_weighting_details 'w=1/[\s^2^(Fo^2^)+(0.0053P)^2^+15.8220P] where P=(Fo^2^+2Fc^2^)/3'
_refine_ls_weighting_scheme calc
_refine_ls_wR_factor_gt 0.0740
_refine_ls_wR_factor_ref 0.0745
_reflns_number_gt 9390
_reflns_number_total 9698
_reflns_threshold_expression >2sigma(I)
_cod_data_source_file d4dt02514h2.cif
_cod_data_source_block compound7
_cod_depositor_comments 'Adding full bibliography for 7717390--7717392.cif.'
_cod_original_cell_volume 4271.2(11)
_cod_original_sg_symbol_H-M 'P 21/c'
_cod_database_code 7717391

loop_
_space_group_symop_operation_xyz
'x, y, z'
'-x, y+1/2, -z+1/2'
'-x, -y, -z'
'x, -y-1/2, z-1/2'

loop_
_atom_site_label
_atom_site_type_symbol
_atom_site_fract_x
_atom_site_fract_y
_atom_site_fract_z
_atom_site_U_iso_or_equiv
_atom_site_adp_type
_atom_site_occupancy
_atom_site_site_symmetry_order
_atom_site_calc_flag
_atom_site_refinement_flags_posn
_atom_site_refinement_flags_adp
_atom_site_refinement_flags_occupancy
_atom_site_disorder_assembly
_atom_site_disorder_group
C1 C 0.3134(3) 0.36125(8) 0.1627(3) 0.0187(6) Uani 1 1 d . . . . .
C2 C 0.3984(3) 0.38792(9) 0.1723(3) 0.0209(6) Uani 1 1 d . . . . .
H2 H 0.444673 0.385259 0.116227 0.025 Uiso 1 1 calc R U . . .
C3 C 0.4160(3) 0.41846(9) 0.2636(3) 0.0199(6) Uani 1 1 d . . . . .
C4 C 0.3460(3) 0.42284(9) 0.3428(3) 0.0200(6) Uani 1 1 d . . . . .
H4 H 0.357555 0.443591 0.404735 0.024 Uiso 1 1 calc R U . . .
C5 C 0.2584(3) 0.39696(8) 0.3323(3) 0.0190(6) Uani 1 1 d . . . . .
C6 C 0.2452(3) 0.36596(8) 0.2447(3) 0.0188(6) Uani 1 1 d . . . . .
H6 H 0.188533 0.347645 0.240565 0.023 Uiso 1 1 calc R U . . .
Sn1 Sn 0.26177(2) 0.24256(2) -0.05319(2) 0.02322(6) Uani 1 1 d . . . . .
S1 S 0.26081(10) 0.28558(2) 0.13269(9) 0.0326(2) Uani 1 1 d . . . . .
S2 S 0.30978(9) 0.29556(2) -0.17352(9) 0.03005(19) Uani 1 1 d . . . . .
C11 C 0.2991(3) 0.32832(8) 0.0695(3) 0.0193(6) Uani 1 1 d . . . . .
C12 C 0.3147(3) 0.33107(9) -0.0530(3) 0.0216(6) Uani 1 1 d . . . . .
H12 H 0.330605 0.355730 -0.077928 0.026 Uiso 1 1 calc R U . . .
C13 C 0.3974(3) 0.20204(10) 0.0127(4) 0.0291(7) Uani 1 1 d . . . . .
H13A H 0.409337 0.195007 0.109905 0.035 Uiso 1 1 calc R U . . .
H13B H 0.373408 0.179001 -0.044429 0.035 Uiso 1 1 calc R U . . .
C14 C 0.5106(4) 0.21546(15) 0.0032(5) 0.0477(11) Uani 1 1 d . . . . .
H14A H 0.562643 0.193573 0.016967 0.057 Uiso 1 1 calc R U . . .
H14B H 0.497371 0.225531 -0.090909 0.057 Uiso 1 1 calc R U . . .
C15 C 0.5674(5) 0.24550(17) 0.1081(7) 0.0635(15) Uani 1 1 d . . . . .
H15A H 0.510576 0.265100 0.106761 0.076 Uiso 1 1 calc R U . . .
H15B H 0.628056 0.257659 0.080915 0.076 Uiso 1 1 calc R U . . .
C16 C 0.6198(6) 0.2301(2) 0.2559(6) 0.0805(19) Uani 1 1 d . . . . .
H16A H 0.559616 0.219368 0.285708 0.121 Uiso 1 1 calc R U . . .
H16B H 0.657773 0.250639 0.318559 0.121 Uiso 1 1 calc R U . . .
H16C H 0.675570 0.210426 0.257877 0.121 Uiso 1 1 calc R U . . .
C17A C 0.0858(4) 0.22821(12) -0.1499(5) 0.0441(6) Uani 0.708(5) 1 d . . P A 1
H17A H 0.078289 0.205384 -0.207975 0.053 Uiso 0.708(5) 1 calc R U P A 1
H17B H 0.050734 0.222920 -0.078652 0.053 Uiso 0.708(5) 1 calc R U P A 1
C18A C 0.0260(5) 0.26178(18) -0.2397(7) 0.0441(6) Uani 0.708(5) 1 d . . P A 1
H18A H 0.032452 0.284127 -0.179583 0.053 Uiso 0.708(5) 1 calc R U P A 1
H18B H 0.065363 0.267736 -0.306094 0.053 Uiso 0.708(5) 1 calc R U P A 1
C19A C -0.0991(5) 0.25433(17) -0.3196(7) 0.0441(6) Uani 0.708(5) 1 d . . P A 1
H19A H -0.106158 0.231946 -0.379621 0.053 Uiso 0.708(5) 1 calc R U P A 1
H19B H -0.139237 0.248783 -0.253609 0.053 Uiso 0.708(5) 1 calc R U P A 1
C20A C -0.1545(5) 0.28810(17) -0.4081(7) 0.0441(6) Uani 0.708(5) 1 d . . P A 1
H20A H -0.234976 0.282543 -0.458308 0.066 Uiso 0.708(5) 1 calc R U P A 1
H20B H -0.148740 0.310178 -0.348540 0.066 Uiso 0.708(5) 1 calc R U P A 1
H20C H -0.115694 0.293358 -0.474423 0.066 Uiso 0.708(5) 1 calc R U P A 1
C17B C 0.0858(4) 0.22821(12) -0.1499(5) 0.0441(6) Uani 0.292(5) 1 d . . P A 2
H17C H 0.075798 0.219468 -0.244861 0.053 Uiso 0.292(5) 1 calc R U P A 2
H17D H 0.070353 0.206241 -0.099335 0.053 Uiso 0.292(5) 1 calc R U P A 2
C18B C -0.0126(13) 0.2590(4) -0.1626(17) 0.0441(6) Uani 0.292(5) 1 d . . P A 2
H18C H -0.083029 0.246044 -0.163629 0.053 Uiso 0.292(5) 1 calc R U P A 2
H18D H 0.012030 0.276034 -0.081170 0.053 Uiso 0.292(5) 1 calc R U P A 2
C19B C -0.0359(13) 0.2814(4) -0.2900(17) 0.0441(6) Uani 0.292(5) 1 d . . P A 2
H19C H 0.036565 0.291902 -0.293339 0.053 Uiso 0.292(5) 1 calc R U P A 2
H19D H -0.086145 0.302824 -0.287778 0.053 Uiso 0.292(5) 1 calc R U P A 2
C20B C -0.0924(13) 0.2581(4) -0.4204(18) 0.0441(6) Uani 0.292(5) 1 d . . P A 2
H20D H -0.106252 0.274140 -0.502275 0.066 Uiso 0.292(5) 1 calc R U P A 2
H20E H -0.042341 0.237145 -0.424169 0.066 Uiso 0.292(5) 1 calc R U P A 2
H20F H -0.165058 0.248067 -0.418607 0.066 Uiso 0.292(5) 1 calc R U P A 2
Sn2 Sn 0.69534(2) 0.50281(2) 0.23573(2) 0.02032(6) Uani 1 1 d . . . . .
S11 S 0.70457(8) 0.48148(3) 0.46394(8) 0.02838(18) Uani 1 1 d . . . . .
S12 S 0.52721(7) 0.46342(3) 0.13070(8) 0.02603(17) Uani 1 1 d . . . . .
C21 C 0.5131(3) 0.44492(9) 0.2841(3) 0.0219(6) Uani 1 1 d . . . . .
C22 C 0.5829(3) 0.45280(9) 0.4122(3) 0.0234(7) Uani 1 1 d . . . . .
H22 H 0.564011 0.441299 0.485041 0.028 Uiso 1 1 calc R U . . .
C23 C 0.8310(3) 0.47860(10) 0.1780(4) 0.0268(7) Uani 1 1 d . . . . .
H23A H 0.888759 0.468195 0.262367 0.032 Uiso 1 1 calc R U . . .
H23B H 0.799574 0.457198 0.114465 0.032 Uiso 1 1 calc R U . . .
C24 C 0.8904(3) 0.50517(12) 0.1090(4) 0.0340(8) Uani 1 1 d . . . . .
H24A H 0.953995 0.491453 0.093156 0.041 Uiso 1 1 calc R U . . .
H24B H 0.923668 0.526315 0.173005 0.041 Uiso 1 1 calc R U . . .
C25 C 0.8136(4) 0.52137(11) -0.0285(4) 0.0365(9) Uani 1 1 d . . . . .
H25A H 0.750601 0.535450 -0.012797 0.044 Uiso 1 1 calc R U . . .
H25B H 0.858018 0.539526 -0.062922 0.044 Uiso 1 1 calc R U . . .
C26 C 0.7636(4) 0.49170(13) -0.1386(4) 0.0451(10) Uani 1 1 d . . . . .
H26A H 0.825323 0.477599 -0.154910 0.068 Uiso 1 1 calc R U . . .
H26B H 0.716785 0.503973 -0.224687 0.068 Uiso 1 1 calc R U . . .
H26C H 0.716237 0.474314 -0.107385 0.068 Uiso 1 1 calc R U . . .
C27 C 0.6471(3) 0.56114(9) 0.2160(4) 0.0251(7) Uani 1 1 d . . . . .
H27A H 0.707744 0.576176 0.283495 0.030 Uiso 1 1 calc R U . . .
H27B H 0.639486 0.570032 0.121948 0.030 Uiso 1 1 calc R U . . .
C28 C 0.5355(4) 0.56757(11) 0.2409(4) 0.0367(9) Uani 1 1 d . . . . .
H28A H 0.474555 0.553285 0.170817 0.044 Uiso 1 1 calc R U . . .
H28B H 0.542268 0.557421 0.333182 0.044 Uiso 1 1 calc R U . . .
C29 C 0.5012(4) 0.60857(13) 0.2343(6) 0.0548(13) Uani 1 1 d . . . . .
H29A H 0.562611 0.622905 0.303572 0.066 Uiso 1 1 calc R U . . .
H29B H 0.493566 0.618632 0.141605 0.066 Uiso 1 1 calc R U . . .
C30 C 0.3912(6) 0.61505(18) 0.2606(8) 0.086(2) Uani 1 1 d . . . . .
H30A H 0.330565 0.600037 0.195211 0.129 Uiso 1 1 calc R U . . .
H30B H 0.371114 0.641876 0.248227 0.129 Uiso 1 1 calc R U . . .
H30C H 0.400315 0.607443 0.355523 0.129 Uiso 1 1 calc R U . . .
Sn3 Sn 0.01475(2) 0.39190(2) 0.58344(3) 0.02816(6) Uani 1 1 d . . . . .
S21 S 0.06279(7) 0.45409(2) 0.52278(9) 0.02461(16) Uani 1 1 d . . . . .
S22 S 0.15612(8) 0.36342(2) 0.50169(10) 0.02821(18) Uani 1 1 d . . . . .
C31 C 0.1825(3) 0.40354(9) 0.4143(3) 0.0197(6) Uani 1 1 d . . . . .
C32 C 0.1432(3) 0.43840(9) 0.4232(3) 0.0204(6) Uani 1 1 d . . . . .
H32 H 0.161627 0.457093 0.367917 0.024 Uiso 1 1 calc R U . . .
C33A C -0.1573(4) 0.38005(17) 0.4556(6) 0.0620(8) Uani 0.658(7) 1 d . . P B 1
H33A H -0.187454 0.360035 0.500849 0.074 Uiso 0.658(7) 1 calc R U P B 1
H33B H -0.203583 0.403009 0.451141 0.074 Uiso 0.658(7) 1 calc R U P B 1
C34A C -0.1728(4) 0.36800(17) 0.3137(6) 0.0620(8) Uani 0.658(7) 1 d . . P B 1
H34A H -0.120636 0.346910 0.314260 0.074 Uiso 0.658(7) 1 calc R U P B 1
H34B H -0.157115 0.389179 0.259918 0.074 Uiso 0.658(7) 1 calc R U P B 1
C35A C -0.3011(7) 0.3549(3) 0.2480(11) 0.0620(8) Uani 0.658(7) 1 d . . P B 1
H35A H -0.314281 0.332544 0.298623 0.074 Uiso 0.658(7) 1 calc R U P B 1
H35B H -0.352228 0.375355 0.256589 0.074 Uiso 0.658(7) 1 calc R U P B 1
C36A C -0.3272(7) 0.3453(3) 0.1019(9) 0.0620(8) Uani 0.658(7) 1 d . . P B 1
H36A H -0.406820 0.337232 0.062221 0.093 Uiso 0.658(7) 1 calc R U P B 1
H36B H -0.315069 0.367549 0.051786 0.093 Uiso 0.658(7) 1 calc R U P B 1
H36C H -0.277194 0.324819 0.093741 0.093 Uiso 0.658(7) 1 calc R U P B 1
C33B C -0.1573(4) 0.38005(17) 0.4556(6) 0.0620(8) Uani 0.342(7) 1 d . . P B 3
H33C H -0.187454 0.360035 0.500849 0.074 Uiso 0.342(7) 1 calc R U P B 3
H33D H -0.203583 0.403009 0.451141 0.074 Uiso 0.342(7) 1 calc R U P B 3
C34B C -0.1728(4) 0.36800(17) 0.3137(6) 0.0620(8) Uani 0.342(7) 1 d . . P B 3
H34C H -0.144073 0.341734 0.323017 0.074 Uiso 0.342(7) 1 calc R U P B 3
H34D H -0.117414 0.383173 0.286243 0.074 Uiso 0.342(7) 1 calc R U P B 3
C35B C -0.2796(13) 0.3675(5) 0.187(2) 0.0620(8) Uani 0.342(7) 1 d . . P B 3
H35C H -0.323282 0.391285 0.177479 0.074 Uiso 0.342(7) 1 calc R U P B 3
H35D H -0.261584 0.363239 0.101085 0.074 Uiso 0.342(7) 1 calc R U P B 3
C36B C -0.3430(13) 0.3347(5) 0.2176(19) 0.0620(8) Uani 0.342(7) 1 d . . P B 3
H36D H -0.415284 0.331349 0.141417 0.093 Uiso 0.342(7) 1 calc R U P B 3
H36E H -0.296905 0.311760 0.227986 0.093 Uiso 0.342(7) 1 calc R U P B 3
H36F H -0.358040 0.339550 0.303683 0.093 Uiso 0.342(7) 1 calc R U P B 3
C37 C 0.0469(3) 0.38465(11) 0.8007(4) 0.0341(8) Uani 1 1 d . . . . .
H37A H 0.064028 0.357801 0.826103 0.041 Uiso 1 1 calc R U . . .
H37B H 0.113982 0.399877 0.854284 0.041 Uiso 1 1 calc R U . . .
C38 C -0.0570(4) 0.39703(12) 0.8368(5) 0.0382(9) Uani 1 1 d . . . . .
H38A H -0.069385 0.424396 0.818165 0.046 Uiso 1 1 calc R U . . .
H38B H -0.125033 0.383588 0.775495 0.046 Uiso 1 1 calc R U . . .
C39 C -0.0454(4) 0.38940(13) 0.9873(5) 0.0420(10) Uani 1 1 d . . . . .
H39A H 0.026662 0.400702 1.048603 0.050 Uiso 1 1 calc R U . . .
H39B H -0.108893 0.401968 1.007291 0.050 Uiso 1 1 calc R U . . .
C40 C -0.0461(4) 0.34791(14) 1.0203(5) 0.0489(11) Uani 1 1 d . . . . .
H40A H -0.118077 0.336631 0.961726 0.073 Uiso 1 1 calc R U . . .
H40B H -0.038309 0.344799 1.117949 0.073 Uiso 1 1 calc R U . . .
H40C H 0.017539 0.335344 1.002767 0.073 Uiso 1 1 calc R U . . .

loop_
_atom_site_aniso_label
_atom_site_aniso_U_11
_atom_site_aniso_U_22
_atom_site_aniso_U_33
_atom_site_aniso_U_23
_atom_site_aniso_U_13
_atom_site_aniso_U_12
C1 0.0241(15) 0.0148(13) 0.0184(14) 0.0000(11) 0.0089(12) -0.0011(11)
C2 0.0269(16) 0.0205(15) 0.0189(14) -0.0023(12) 0.0124(12) -0.0014(12)
C3 0.0236(15) 0.0175(14) 0.0200(14) -0.0011(11) 0.0093(12) -0.0043(12)
C4 0.0262(16) 0.0163(14) 0.0189(14) -0.0033(11) 0.0096(12) -0.0046(12)
C5 0.0236(15) 0.0171(14) 0.0193(14) -0.0011(11) 0.0111(12) -0.0017(11)
C6 0.0232(15) 0.0148(13) 0.0203(14) -0.0008(11) 0.0096(12) -0.0025(11)
Sn1 0.03582(13) 0.01564(10) 0.02209(11) -0.00368(8) 0.01492(9) -0.00486(8)
S1 0.0680(7) 0.0154(4) 0.0246(4) -0.0035(3) 0.0291(4) -0.0087(4)
S2 0.0555(6) 0.0205(4) 0.0224(4) -0.0056(3) 0.0239(4) -0.0092(4)
C11 0.0250(15) 0.0148(13) 0.0199(14) -0.0011(11) 0.0098(12) -0.0029(11)
C12 0.0301(17) 0.0164(14) 0.0210(15) -0.0024(11) 0.0121(13) -0.0049(12)
C13 0.0331(18) 0.0290(17) 0.0260(17) 0.0013(14) 0.0112(14) -0.0016(14)
C14 0.040(2) 0.056(3) 0.050(3) 0.008(2) 0.018(2) -0.001(2)
C15 0.044(3) 0.061(3) 0.081(4) -0.005(3) 0.016(3) -0.012(2)
C16 0.078(4) 0.105(5) 0.056(3) -0.015(3) 0.019(3) -0.024(4)
C17A 0.0370(13) 0.0364(13) 0.0541(16) 0.0056(12) 0.0093(12) 0.0057(10)
C18A 0.0370(13) 0.0364(13) 0.0541(16) 0.0056(12) 0.0093(12) 0.0057(10)
C19A 0.0370(13) 0.0364(13) 0.0541(16) 0.0056(12) 0.0093(12) 0.0057(10)
C20A 0.0370(13) 0.0364(13) 0.0541(16) 0.0056(12) 0.0093(12) 0.0057(10)
C17B 0.0370(13) 0.0364(13) 0.0541(16) 0.0056(12) 0.0093(12) 0.0057(10)
C18B 0.0370(13) 0.0364(13) 0.0541(16) 0.0056(12) 0.0093(12) 0.0057(10)
C19B 0.0370(13) 0.0364(13) 0.0541(16) 0.0056(12) 0.0093(12) 0.0057(10)
C20B 0.0370(13) 0.0364(13) 0.0541(16) 0.0056(12) 0.0093(12) 0.0057(10)
Sn2 0.02310(11) 0.02099(11) 0.01984(11) -0.00272(8) 0.01116(8) -0.00565(8)
S11 0.0334(4) 0.0339(4) 0.0179(4) -0.0045(3) 0.0088(3) -0.0163(4)
S12 0.0305(4) 0.0318(4) 0.0170(4) -0.0033(3) 0.0096(3) -0.0138(3)
C21 0.0286(16) 0.0197(15) 0.0211(15) -0.0033(12) 0.0132(13) -0.0069(12)
C22 0.0273(16) 0.0258(16) 0.0207(15) -0.0037(12) 0.0129(13) -0.0115(13)
C23 0.0250(16) 0.0313(18) 0.0257(17) 0.0029(14) 0.0106(13) 0.0036(13)
C24 0.0258(17) 0.045(2) 0.036(2) -0.0061(17) 0.0169(15) -0.0072(16)
C25 0.045(2) 0.035(2) 0.039(2) 0.0045(16) 0.0274(18) 0.0033(17)
C26 0.057(3) 0.044(2) 0.031(2) 0.0006(18) 0.0121(19) 0.011(2)
C27 0.0256(16) 0.0238(16) 0.0237(16) -0.0021(13) 0.0053(13) -0.0038(13)
C28 0.043(2) 0.037(2) 0.039(2) 0.0036(16) 0.0239(18) 0.0094(17)
C29 0.049(3) 0.037(2) 0.078(4) 0.000(2) 0.022(3) 0.015(2)
C30 0.105(5) 0.066(4) 0.119(6) 0.036(4) 0.079(5) 0.051(4)
Sn3 0.02846(12) 0.02770(12) 0.03648(14) -0.00626(10) 0.02166(10) -0.00395(9)
S21 0.0266(4) 0.0224(4) 0.0264(4) -0.0028(3) 0.0111(3) 0.0062(3)
S22 0.0388(5) 0.0169(4) 0.0411(5) 0.0006(3) 0.0294(4) 0.0000(3)
C31 0.0223(15) 0.0176(14) 0.0207(15) -0.0022(11) 0.0093(12) -0.0027(11)
C32 0.0233(15) 0.0197(14) 0.0195(14) -0.0019(12) 0.0092(12) -0.0001(12)
C33A 0.0391(15) 0.066(2) 0.074(2) -0.0175(16) 0.0091(14) -0.0042(13)
C34A 0.0391(15) 0.066(2) 0.074(2) -0.0175(16) 0.0091(14) -0.0042(13)
C35A 0.0391(15) 0.066(2) 0.074(2) -0.0175(16) 0.0091(14) -0.0042(13)
C36A 0.0391(15) 0.066(2) 0.074(2) -0.0175(16) 0.0091(14) -0.0042(13)
C33B 0.0391(15) 0.066(2) 0.074(2) -0.0175(16) 0.0091(14) -0.0042(13)
C34B 0.0391(15) 0.066(2) 0.074(2) -0.0175(16) 0.0091(14) -0.0042(13)
C35B 0.0391(15) 0.066(2) 0.074(2) -0.0175(16) 0.0091(14) -0.0042(13)
C36B 0.0391(15) 0.066(2) 0.074(2) -0.0175(16) 0.0091(14) -0.0042(13)
C37 0.041(2) 0.0325(19) 0.039(2) 0.0057(16) 0.0264(18) 0.0081(16)
C38 0.044(2) 0.039(2) 0.045(2) 0.0100(17) 0.0326(19) 0.0143(17)
C39 0.050(2) 0.044(2) 0.044(2) 0.0069(19) 0.033(2) 0.0109(19)
C40 0.051(3) 0.053(3) 0.051(3) 0.018(2) 0.027(2) 0.005(2)

loop_
_atom_type_symbol
_atom_type_description
_atom_type_scat_dispersion_real
_atom_type_scat_dispersion_imag
_atom_type_scat_source
C C 0.0033 0.0016 'International Tables Vol C Tables 4.2.6.8 and 6.1.1.4'
H H 0.0000 0.0000 'International Tables Vol C Tables 4.2.6.8 and 6.1.1.4'
S S 0.1246 0.1234 'International Tables Vol C Tables 4.2.6.8 and 6.1.1.4'
Sn Sn -0.6537 1.4246 'International Tables Vol C Tables 4.2.6.8 and 6.1.1.4'

loop_
_geom_angle_atom_site_label_1
_geom_angle_atom_site_label_2
_geom_angle_atom_site_label_3
_geom_angle
_geom_angle_site_symmetry_1
_geom_angle_site_symmetry_3
_geom_angle_publ_flag
C6 C1 C2 118.7(3) . . ?
C6 C1 C11 121.3(3) . . ?
C2 C1 C11 119.9(3) . . ?
C1 C2 C3 120.8(3) . . ?
C1 C2 H2 119.6 . . ?
C3 C2 H2 119.6 . . ?
C4 C3 C2 119.4(3) . . ?
C4 C3 C21 119.4(3) . . ?
C2 C3 C21 121.1(3) . . ?
C3 C4 C5 120.7(3) . . ?
C3 C4 H4 119.6 . . ?
C5 C4 H4 119.6 . . ?
C6 C5 C4 118.9(3) . . ?
C6 C5 C31 122.1(3) . . ?
C4 C5 C31 119.0(3) . . ?
C5 C6 C1 121.4(3) . . ?
C5 C6 H6 119.3 . . ?
C1 C6 H6 119.3 . . ?
C17B Sn1 C13 124.21(15) . . ?
C17A Sn1 C13 124.21(15) . . ?
C17B Sn1 S2 109.83(12) . . ?
C17A Sn1 S2 109.83(12) . . ?
C13 Sn1 S2 111.82(10) . . ?
C17B Sn1 S1 103.44(14) . . ?
C17A Sn1 S1 103.44(14) . . ?
C13 Sn1 S1 112.58(10) . . ?
S2 Sn1 S1 89.06(3) . . ?
C11 S1 Sn1 99.90(11) . . ?
C12 S2 Sn1 98.65(11) . . ?
C12 C11 C1 121.7(3) . . ?
C12 C11 S1 123.3(2) . . ?
C1 C11 S1 115.0(2) . . ?
C11 C12 S2 129.0(2) . . ?
C11 C12 H12 115.5 . . ?
S2 C12 H12 115.5 . . ?
C14 C13 Sn1 114.9(3) . . ?
C14 C13 H13A 108.5 . . ?
Sn1 C13 H13A 108.5 . . ?
C14 C13 H13B 108.5 . . ?
Sn1 C13 H13B 108.5 . . ?
H13A C13 H13B 107.5 . . ?
C15 C14 C13 113.2(4) . . ?
C15 C14 H14A 108.9 . . ?
C13 C14 H14A 108.9 . . ?
C15 C14 H14B 108.9 . . ?
C13 C14 H14B 108.9 . . ?
H14A C14 H14B 107.7 . . ?
C14 C15 C16 113.2(5) . . ?
C14 C15 H15A 108.9 . . ?
C16 C15 H15A 108.9 . . ?
C14 C15 H15B 108.9 . . ?
C16 C15 H15B 108.9 . . ?
H15A C15 H15B 107.8 . . ?
C15 C16 H16A 109.5 . . ?
C15 C16 H16B 109.5 . . ?
H16A C16 H16B 109.5 . . ?
C15 C16 H16C 109.5 . . ?
H16A C16 H16C 109.5 . . ?
H16B C16 H16C 109.5 . . ?
C18A C17A Sn1 107.9(3) . . ?
C18A C17A H17A 110.1 . . ?
Sn1 C17A H17A 110.1 . . ?
C18A C17A H17B 110.1 . . ?
Sn1 C17A H17B 110.1 . . ?
H17A C17A H17B 108.4 . . ?
C19A C18A C17A 112.9(5) . . ?
C19A C18A H18A 109.0 . . ?
C17A C18A H18A 109.0 . . ?
C19A C18A H18B 109.0 . . ?
C17A C18A H18B 109.0 . . ?
H18A C18A H18B 107.8 . . ?
C20A C19A C18A 111.2(5) . . ?
C20A C19A H19A 109.4 . . ?
C18A C19A H19A 109.4 . . ?
C20A C19A H19B 109.4 . . ?
C18A C19A H19B 109.4 . . ?
H19A C19A H19B 108.0 . . ?
C19A C20A H20A 109.5 . . ?
C19A C20A H20B 109.5 . . ?
H20A C20A H20B 109.5 . . ?
C19A C20A H20C 109.5 . . ?
H20A C20A H20C 109.5 . . ?
H20B C20A H20C 109.5 . . ?
C18B C17B Sn1 120.6(6) . . ?
C18B C17B H17C 107.2 . . ?
Sn1 C17B H17C 107.2 . . ?
C18B C17B H17D 107.2 . . ?
Sn1 C17B H17D 107.2 . . ?
H17C C17B H17D 106.8 . . ?
C19B C18B C17B 110.5(12) . . ?
C19B C18B H18C 109.6 . . ?
C17B C18B H18C 109.6 . . ?
C19B C18B H18D 109.5 . . ?
C17B C18B H18D 109.5 . . ?
H18C C18B H18D 108.1 . . ?
C18B C19B C20B 112.5(13) . . ?
C18B C19B H19C 109.1 . . ?
C20B C19B H19C 109.1 . . ?
C18B C19B H19D 109.1 . . ?
C20B C19B H19D 109.1 . . ?
H19C C19B H19D 107.8 . . ?
C19B C20B H20D 109.5 . . ?
C19B C20B H20E 109.5 . . ?
H20D C20B H20E 109.5 . . ?
C19B C20B H20F 109.5 . . ?
H20D C20B H20F 109.5 . . ?
H20E C20B H20F 109.5 . . ?
C27 Sn2 C23 125.47(13) . . ?
C27 Sn2 S11 108.08(10) . . ?
C23 Sn2 S11 111.03(10) . . ?
C27 Sn2 S12 109.69(9) . . ?
C23 Sn2 S12 106.80(10) . . ?
S11 Sn2 S12 89.97(3) . . ?
C22 S11 Sn2 97.84(11) . . ?
C21 S12 Sn2 98.62(11) . . ?
C22 C21 C3 119.8(3) . . ?
C22 C21 S12 124.7(3) . . ?
C3 C21 S12 115.5(2) . . ?
C21 C22 S11 128.8(3) . . ?
C21 C22 H22 115.6 . . ?
S11 C22 H22 115.6 . . ?
C24 C23 Sn2 116.0(2) . . ?
C24 C23 H23A 108.3 . . ?
Sn2 C23 H23A 108.3 . . ?
C24 C23 H23B 108.3 . . ?
Sn2 C23 H23B 108.3 . . ?
H23A C23 H23B 107.4 . . ?
C23 C24 C25 114.4(3) . . ?
C23 C24 H24A 108.7 . . ?
C25 C24 H24A 108.7 . . ?
C23 C24 H24B 108.7 . . ?
C25 C24 H24B 108.7 . . ?
H24A C24 H24B 107.6 . . ?
C26 C25 C24 113.6(3) . . ?
C26 C25 H25A 108.9 . . ?
C24 C25 H25A 108.9 . . ?
C26 C25 H25B 108.9 . . ?
C24 C25 H25B 108.9 . . ?
H25A C25 H25B 107.7 . . ?
C25 C26 H26A 109.5 . . ?
C25 C26 H26B 109.5 . . ?
H26A C26 H26B 109.5 . . ?
C25 C26 H26C 109.5 . . ?
H26A C26 H26C 109.5 . . ?
H26B C26 H26C 109.5 . . ?
C28 C27 Sn2 112.0(2) . . ?
C28 C27 H27A 109.2 . . ?
Sn2 C27 H27A 109.2 . . ?
C28 C27 H27B 109.2 . . ?
Sn2 C27 H27B 109.2 . . ?
H27A C27 H27B 107.9 . . ?
C29 C28 C27 113.6(4) . . ?
C29 C28 H28A 108.9 . . ?
C27 C28 H28A 108.9 . . ?
C29 C28 H28B 108.9 . . ?
C27 C28 H28B 108.9 . . ?
H28A C28 H28B 107.7 . . ?
C30 C29 C28 113.6(5) . . ?
C30 C29 H29A 108.8 . . ?
C28 C29 H29A 108.8 . . ?
C30 C29 H29B 108.8 . . ?
C28 C29 H29B 108.8 . . ?
H29A C29 H29B 107.7 . . ?
C29 C30 H30A 109.5 . . ?
C29 C30 H30B 109.5 . . ?
H30A C30 H30B 109.5 . . ?
C29 C30 H30C 109.5 . . ?
H30A C30 H30C 109.5 . . ?
H30B C30 H30C 109.5 . . ?
C33B Sn3 C37 114.0(2) . . ?
C33A Sn3 C37 114.0(2) . . ?
C33B Sn3 S22 113.79(16) . . ?
C33A Sn3 S22 113.79(16) . . ?
C37 Sn3 S22 114.30(10) . . ?
C33B Sn3 S21 107.78(18) . . ?
C33A Sn3 S21 107.78(18) . . ?
C37 Sn3 S21 113.71(11) . . ?
S22 Sn3 S21 90.91(3) . . ?
C32 S21 Sn3 95.95(11) . . ?
C31 S22 Sn3 97.20(11) . . ?
C32 C31 C5 120.1(3) . . ?
C32 C31 S22 124.6(3) . . ?
C5 C31 S22 115.2(2) . . ?
C31 C32 S21 128.8(3) . . ?
C31 C32 H32 115.6 . . ?
S21 C32 H32 115.6 . . ?
C34A C33A Sn3 115.6(4) . . ?
C34A C33A H33A 108.4 . . ?
Sn3 C33A H33A 108.4 . . ?
C34A C33A H33B 108.4 . . ?
Sn3 C33A H33B 108.4 . . ?
H33A C33A H33B 107.5 . . ?
C33A C34A C35A 106.3(6) . . ?
C33A C34A H34A 110.5 . . ?
C35A C34A H34A 110.5 . . ?
C33A C34A H34B 110.5 . . ?
C35A C34A H34B 110.5 . . ?
H34A C34A H34B 108.7 . . ?
C36A C35A C34A 110.1(8) . . ?
C36A C35A H35A 109.6 . . ?
C34A C35A H35A 109.6 . . ?
C36A C35A H35B 109.6 . . ?
C34A C35A H35B 109.6 . . ?
H35A C35A H35B 108.1 . . ?
C35A C36A H36A 109.5 . . ?
C35A C36A H36B 109.5 . . ?
H36A C36A H36B 109.5 . . ?
C35A C36A H36C 109.5 . . ?
H36A C36A H36C 109.5 . . ?
H36B C36A H36C 109.5 . . ?
C34B C33B Sn3 115.6(4) . . ?
C34B C33B H33C 108.4 . . ?
Sn3 C33B H33C 108.4 . . ?
C34B C33B H33D 108.4 . . ?
Sn3 C33B H33D 108.4 . . ?
H33C C33B H33D 107.4 . . ?
C33B C34B C35B 129.7(8) . . ?
C33B C34B H34C 104.9 . . ?
C35B C34B H34C 104.9 . . ?
C33B C34B H34D 104.9 . . ?
C35B C34B H34D 104.9 . . ?
H34C C34B H34D 105.8 . . ?
C36B C35B C34B 101.5(14) . . ?
C36B C35B H35C 111.5 . . ?
C34B C35B H35C 111.5 . . ?
C36B C35B H35D 111.5 . . ?
C34B C35B H35D 111.5 . . ?
H35C C35B H35D 109.3 . . ?
C35B C36B H36D 109.5 . . ?
C35B C36B H36E 109.5 . . ?
H36D C36B H36E 109.5 . . ?
C35B C36B H36F 109.5 . . ?
H36D C36B H36F 109.5 . . ?
H36E C36B H36F 109.5 . . ?
C38 C37 Sn3 110.1(3) . . ?
C38 C37 H37A 109.6 . . ?
Sn3 C37 H37A 109.6 . . ?
C38 C37 H37B 109.6 . . ?
Sn3 C37 H37B 109.6 . . ?
H37A C37 H37B 108.1 . . ?
C39 C38 C37 113.5(3) . . ?
C39 C38 H38A 108.9 . . ?
C37 C38 H38A 108.9 . . ?
C39 C38 H38B 108.9 . . ?
C37 C38 H38B 108.9 . . ?
H38A C38 H38B 107.7 . . ?
C40 C39 C38 113.2(4) . . ?
C40 C39 H39A 108.9 . . ?
C38 C39 H39A 108.9 . . ?
C40 C39 H39B 108.9 . . ?
C38 C39 H39B 108.9 . . ?
H39A C39 H39B 107.7 . . ?
C39 C40 H40A 109.5 . . ?
C39 C40 H40B 109.5 . . ?
H40A C40 H40B 109.5 . . ?
C39 C40 H40C 109.5 . . ?
H40A C40 H40C 109.5 . . ?
H40B C40 H40C 109.5 . . ?

loop_
_geom_bond_atom_site_label_1
_geom_bond_atom_site_label_2
_geom_bond_distance
_geom_bond_site_symmetry_2
_geom_bond_publ_flag
C1 C6 1.398(4) . ?
C1 C2 1.399(4) . ?
C1 C11 1.481(4) . ?
C2 C3 1.399(4) . ?
C2 H2 0.9500 . ?
C3 C4 1.392(4) . ?
C3 C21 1.489(4) . ?
C4 C5 1.402(4) . ?
C4 H4 0.9500 . ?
C5 C6 1.393(4) . ?
C5 C31 1.486(4) . ?
C6 H6 0.9500 . ?
Sn1 C17B 2.142(4) . ?
Sn1 C17A 2.142(4) . ?
Sn1 C13 2.145(4) . ?
Sn1 S2 2.4323(9) . ?
Sn1 S1 2.4460(9) . ?
S1 C11 1.776(3) . ?
S2 C12 1.751(3) . ?
C11 C12 1.341(4) . ?
C12 H12 0.9500 . ?
C13 C14 1.526(6) . ?
C13 H13A 0.9900 . ?
C13 H13B 0.9900 . ?
C14 C15 1.508(7) . ?
C14 H14A 0.9900 . ?
C14 H14B 0.9900 . ?
C15 C16 1.535(9) . ?
C15 H15A 0.9900 . ?
C15 H15B 0.9900 . ?
C16 H16A 0.9800 . ?
C16 H16B 0.9800 . ?
C16 H16C 0.9800 . ?
C17A C18A 1.534(7) . ?
C17A H17A 0.9900 . ?
C17A H17B 0.9900 . ?
C18A C19A 1.520(9) . ?
C18A H18A 0.9900 . ?
C18A H18B 0.9900 . ?
C19A C20A 1.519(8) . ?
C19A H19A 0.9900 . ?
C19A H19B 0.9900 . ?
C20A H20A 0.9800 . ?
C20A H20B 0.9800 . ?
C20A H20C 0.9800 . ?
C17B C18B 1.615(15) . ?
C17B H17C 0.9900 . ?
C17B H17D 0.9900 . ?
C18B C19B 1.47(2) . ?
C18B H18C 0.9900 . ?
C18B H18D 0.9900 . ?
C19B C20B 1.53(2) . ?
C19B H19C 0.9900 . ?
C19B H19D 0.9900 . ?
C20B H20D 0.9800 . ?
C20B H20E 0.9800 . ?
C20B H20F 0.9800 . ?
Sn2 C27 2.142(3) . ?
Sn2 C23 2.155(3) . ?
Sn2 S11 2.4279(9) . ?
Sn2 S12 2.4440(9) . ?
S11 C22 1.753(3) . ?
S12 C21 1.770(3) . ?
C21 C22 1.337(5) . ?
C22 H22 0.9500 . ?
C23 C24 1.516(5) . ?
C23 H23A 0.9900 . ?
C23 H23B 0.9900 . ?
C24 C25 1.523(6) . ?
C24 H24A 0.9900 . ?
C24 H24B 0.9900 . ?
C25 C26 1.514(6) . ?
C25 H25A 0.9900 . ?
C25 H25B 0.9900 . ?
C26 H26A 0.9800 . ?
C26 H26B 0.9800 . ?
C26 H26C 0.9800 . ?
C27 C28 1.517(5) . ?
C27 H27A 0.9900 . ?
C27 H27B 0.9900 . ?
C28 C29 1.509(6) . ?
C28 H28A 0.9900 . ?
C28 H28B 0.9900 . ?
C29 C30 1.506(8) . ?
C29 H29A 0.9900 . ?
C29 H29B 0.9900 . ?
C30 H30A 0.9800 . ?
C30 H30B 0.9800 . ?
C30 H30C 0.9800 . ?
Sn3 C33B 2.143(5) . ?
Sn3 C33A 2.143(5) . ?
Sn3 C37 2.144(4) . ?
Sn3 S22 2.4189(9) . ?
Sn3 S21 2.4197(9) . ?
S21 C32 1.751(3) . ?
S22 C31 1.771(3) . ?
C31 C32 1.343(4) . ?
C32 H32 0.9500 . ?
C33A C34A 1.467(8) . ?
C33A H33A 0.9900 . ?
C33A H33B 0.9900 . ?
C34A C35A 1.582(9) . ?
C34A H34A 0.9900 . ?
C34A H34B 0.9900 . ?
C35A C36A 1.463(13) . ?
C35A H35A 0.9900 . ?
C35A H35B 0.9900 . ?
C36A H36A 0.9800 . ?
C36A H36B 0.9800 . ?
C36A H36C 0.9800 . ?
C33B C34B 1.467(8) . ?
C33B H33C 0.9900 . ?
C33B H33D 0.9900 . ?
C34B C35B 1.515(17) . ?
C34B H34C 0.9900 . ?
C34B H34D 0.9900 . ?
C35B C36B 1.50(3) . ?
C35B H35C 0.9900 . ?
C35B H35D 0.9900 . ?
C36B H36D 0.9800 . ?
C36B H36E 0.9800 . ?
C36B H36F 0.9800 . ?
C37 C38 1.530(5) . ?
C37 H37A 0.9900 . ?
C37 H37B 0.9900 . ?
C38 C39 1.527(6) . ?
C38 H38A 0.9900 . ?
C38 H38B 0.9900 . ?
C39 C40 1.509(6) . ?
C39 H39A 0.9900 . ?
C39 H39B 0.9900 . ?
C40 H40A 0.9800 . ?
C40 H40B 0.9800 . ?
C40 H40C 0.9800 . ?

loop_
_geom_torsion_atom_site_label_1
_geom_torsion_atom_site_label_2
_geom_torsion_atom_site_label_3
_geom_torsion_atom_site_label_4
_geom_torsion
_geom_torsion_site_symmetry_1
_geom_torsion_site_symmetry_2
_geom_torsion_site_symmetry_3
_geom_torsion_site_symmetry_4
_geom_torsion_publ_flag
C6 C1 C2 C3 0.9(5) . . . . ?
C11 C1 C2 C3 -177.6(3) . . . . ?
C1 C2 C3 C4 -1.8(5) . . . . ?
C1 C2 C3 C21 174.3(3) . . . . ?
C2 C3 C4 C5 0.2(5) . . . . ?
C21 C3 C4 C5 -175.9(3) . . . . ?
C3 C4 C5 C6 2.2(5) . . . . ?
C3 C4 C5 C31 -177.5(3) . . . . ?
C4 C5 C6 C1 -3.2(5) . . . . ?
C31 C5 C6 C1 176.6(3) . . . . ?
C2 C1 C6 C5 1.6(5) . . . . ?
C11 C1 C6 C5 -179.9(3) . . . . ?
C6 C1 C11 C12 145.2(3) . . . . ?
C2 C1 C11 C12 -36.3(5) . . . . ?
C6 C1 C11 S1 -34.9(4) . . . . ?
C2 C1 C11 S1 143.5(3) . . . . ?
Sn1 S1 C11 C12 3.1(3) . . . . ?
Sn1 S1 C11 C1 -176.7(2) . . . . ?
C1 C11 C12 S2 176.2(3) . . . . ?
S1 C11 C12 S2 -3.6(5) . . . . ?
Sn1 S2 C12 C11 1.6(3) . . . . ?
Sn1 C13 C14 C15 70.1(5) . . . . ?
C13 C14 C15 C16 73.7(6) . . . . ?
Sn1 C17A C18A C19A 177.3(5) . . . . ?
C17A C18A C19A C20A -179.4(6) . . . . ?
Sn1 C17B C18B C19B 87.7(12) . . . . ?
C17B C18B C19B C20B 68.5(15) . . . . ?
C4 C3 C21 C22 47.3(5) . . . . ?
C2 C3 C21 C22 -128.8(4) . . . . ?
C4 C3 C21 S12 -133.5(3) . . . . ?
C2 C3 C21 S12 50.5(4) . . . . ?
Sn2 S12 C21 C22 -0.8(3) . . . . ?
Sn2 S12 C21 C3 180.0(2) . . . . ?
C3 C21 C22 S11 177.8(3) . . . . ?
S12 C21 C22 S11 -1.4(5) . . . . ?
Sn2 S11 C22 C21 2.6(4) . . . . ?
Sn2 C23 C24 C25 -62.2(4) . . . . ?
C23 C24 C25 C26 -62.1(5) . . . . ?
Sn2 C27 C28 C29 177.4(3) . . . . ?
C27 C28 C29 C30 -179.3(5) . . . . ?
C6 C5 C31 C32 -137.0(3) . . . . ?
C4 C5 C31 C32 42.7(4) . . . . ?
C6 C5 C31 S22 45.9(4) . . . . ?
C4 C5 C31 S22 -134.4(3) . . . . ?
Sn3 S22 C31 C32 9.7(3) . . . . ?
Sn3 S22 C31 C5 -173.3(2) . . . . ?
C5 C31 C32 S21 -174.6(2) . . . . ?
S22 C31 C32 S21 2.3(5) . . . . ?
Sn3 S21 C32 C31 -12.7(3) . . . . ?
Sn3 C33A C34A C35A 171.3(5) . . . . ?
C33A C34A C35A C36A 175.2(7) . . . . ?
Sn3 C33B C34B C35B -161.6(10) . . . . ?
C33B C34B C35B C36B -73.7(14) . . . . ?
Sn3 C37 C38 C39 174.7(3) . . . . ?
C37 C38 C39 C40 -68.3(5) . . . . ?
